data_4131578
loop_
_publ_author_name
'Wu, Dong-Qing'
'Shao, Dong'
'Wei, Xiao-Qin'
'Shen, Fu-Xing'
'Shi, Le'
'Kempe, David'
'Zhang, Yuan-Zhu'
'Dunbar, Kim R.'
'Wang, Xin-Yi'

_publ_section_title
;
 Reversible On-Off Switching of a Single-Molecule Magnet via a
 Crystal-to-Crystal Chemical Transformation.
;
_journal_issue 34
_journal_name_full 'Journal of the American Chemical Society'
_journal_page_first 11714
_journal_page_last 11717
_journal_paper_doi 10.1021/jacs.7b07008
_journal_volume 139
_journal_year 2017
_chemical_formula_sum 'C66 H72 Mn4 Mo2 N38 O2'
_chemical_formula_weight 1841.25
_space_group_crystal_system monoclinic
_space_group_IT_number 12
_space_group_name_Hall '-C 2y'
_space_group_name_H-M_alt 'C 1 2/m 1'
_atom_sites_solution_hydrogens geom
_audit_creation_method SHELXL-2014/7
_cell_angle_alpha 90
_cell_angle_beta 99.926(8)
_cell_angle_gamma 90
_cell_formula_units_Z 2
_cell_length_a 15.059(8)
_cell_length_b 13.982(8)
_cell_length_c 19.194(10)
_cell_measurement_reflns_used 3673
_cell_measurement_temperature 296(2)
_cell_measurement_theta_max 25.832
_cell_measurement_theta_min 2.159
_cell_volume 3981(4)
_computing_structure_refinement 'SHELXL-2014/7 (Sheldrick, 2014)'
_diffrn_ambient_temperature 296(2)
_diffrn_measured_fraction_theta_full 0.999
_diffrn_measured_fraction_theta_max 0.994
_diffrn_measurement_device_type 'Bruker APEX-II CCD'
_diffrn_measurement_method '\f and \w scans'
_diffrn_radiation_type MoK\a
_diffrn_radiation_wavelength 0.71073
_diffrn_reflns_av_R_equivalents 0.0401
_diffrn_reflns_av_unetI/netI 0.0489
_diffrn_reflns_Laue_measured_fraction_full 0.999
_diffrn_reflns_Laue_measured_fraction_max 0.994
_diffrn_reflns_limit_h_max 14
_diffrn_reflns_limit_h_min -19
_diffrn_reflns_limit_k_max 18
_diffrn_reflns_limit_k_min -17
_diffrn_reflns_limit_l_max 24
_diffrn_reflns_limit_l_min -24
_diffrn_reflns_number 13109
_diffrn_reflns_point_group_measured_fraction_full 0.999
_diffrn_reflns_point_group_measured_fraction_max 0.994
_diffrn_reflns_theta_full 25.242
_diffrn_reflns_theta_max 27.461
_diffrn_reflns_theta_min 2.002
_diffrn_source 'fine-focus sealed tube'
_exptl_absorpt_coefficient_mu 0.989
_exptl_absorpt_correction_type multi-scan
_exptl_absorpt_process_details 'SADABS: Bruker, 2000'
_exptl_crystal_colour BROWN
_exptl_crystal_density_diffrn 1.536
_exptl_crystal_density_method 'not measured'
_exptl_crystal_description BLOCK
_exptl_crystal_F_000 1868
_exptl_crystal_size_max 0.350
_exptl_crystal_size_mid 0.300
_exptl_crystal_size_min 0.250
_exptl_transmission_factor_max 0.781
_exptl_transmission_factor_min 0.714
_refine_diff_density_max 2.817
_refine_diff_density_min -0.875
_refine_diff_density_rms 0.123
_refine_ls_extinction_method none
_refine_ls_goodness_of_fit_ref 1.078
_refine_ls_hydrogen_treatment constr
_refine_ls_matrix_type full
_refine_ls_number_parameters 278
_refine_ls_number_reflns 4712
_refine_ls_number_restraints 0
_refine_ls_restrained_S_all 1.078
_refine_ls_R_factor_all 0.0732
_refine_ls_R_factor_gt 0.0534
_refine_ls_shift/su_max 0.001
_refine_ls_shift/su_mean 0.000
_refine_ls_structure_factor_coef Fsqd
_refine_ls_weighting_details 'w=1/[\s^2^(Fo^2^)+(0.0947P)^2^+2.7987P] where P=(Fo^2^+2Fc^2^)/3'
_refine_ls_weighting_scheme calc
_refine_ls_wR_factor_gt 0.1424
_refine_ls_wR_factor_ref 0.1607
_reflns_Friedel_coverage 0.000
_reflns_number_gt 3633
_reflns_number_total 4712
_reflns_threshold_expression 'I > 2\s(I)'
_cod_data_source_file ja7b07008_si_002.cif
_cod_data_source_block 2
_cod_depositor_comments
;
The following automatic conversions were performed:

data item '_exptl_absorpt_correction_type' value 'multi-Scan' was
changed to 'multi-scan' in accordance with the
/home/saulius/struct/COD-crude-data/automatic-downloads/DataCite-retrospective/ACS/depositions/lib/dictionaries/cif_core.dic
dictionary named 'cif_core.dic' version 2.4.2 last updated on
2011-04-26.

Automatic conversion script
Id: cif_fix_values 6909 2019-04-08 15:41:33Z antanas 
;
_cod_original_sg_symbol_H-M 'C 2/m'
_cod_database_code 4131578
_shelx_shelxl_version_number 2014/7
_shelx_space_group_comment
;
The symmetry employed for this shelxl refinement is uniquely defined
by the following loop, which should always be used as a source of
symmetry information in preference to the above space-group names.
They are only intended as comments.
;
_shelx_estimated_absorpt_t_min 0.723
_shelx_estimated_absorpt_t_max 0.790

loop_
_space_group_symop_operation_xyz
'x, y, z'
'-x, y, -z'
'x+1/2, y+1/2, z'
'-x+1/2, y+1/2, -z'
'-x, -y, -z'
'x, -y, z'
'-x+1/2, -y+1/2, -z'
'x+1/2, -y+1/2, z'

loop_
_atom_site_label
_atom_site_type_symbol
_atom_site_fract_x
_atom_site_fract_y
_atom_site_fract_z
_atom_site_U_iso_or_equiv
_atom_site_adp_type
_atom_site_occupancy
_atom_site_site_symmetry_order
_atom_site_calc_flag
_atom_site_refinement_flags_posn
_atom_site_refinement_flags_adp
_atom_site_refinement_flags_occupancy
Mo1 Mo 0.52231(3) 0.5000 0.72553(2) 0.02728(16) Uani 1 2 d S T P
Mn1 Mn 0.74308(6) 0.5000 0.97537(5) 0.0505(3) Uani 1 2 d S T P
N1 N 0.6368(3) 0.5000 0.8890(2) 0.0449(12) Uani 1 2 d S T P
C1 C 0.5998(4) 0.5000 0.8309(3) 0.0332(11) Uani 1 2 d S T P
Mn2 Mn 0.26666(5) 0.5000 0.48851(4) 0.0309(2) Uani 1 2 d S T P
N2 N 0.3871(3) 0.3534(4) 0.7942(3) 0.0812(15) Uani 1 1 d . . .
C2 C 0.4316(3) 0.4051(3) 0.7701(2) 0.0462(10) Uani 1 1 d . . .
N3 N 0.6377(4) 0.5000 0.5930(3) 0.0475(12) Uani 1 2 d S T P
C3 C 0.6022(4) 0.5000 0.6414(3) 0.0380(12) Uani 1 2 d S T P
N4 N 0.6132(4) 0.7140(3) 0.7256(2) 0.0812(16) Uani 1 1 d . . .
C4 C 0.5787(3) 0.6403(3) 0.7224(2) 0.0462(10) Uani 1 1 d . . .
N5 N 0.3731(3) 0.5000 0.5779(2) 0.0364(10) Uani 1 2 d S T P
C5 C 0.4228(3) 0.5000 0.6302(3) 0.0283(10) Uani 1 2 d S T P
N6 N 0.8269(2) 0.6029(3) 0.91996(18) 0.0455(8) Uani 1 1 d . . .
C6 C 0.8974(4) 0.5000 0.8372(3) 0.0458(14) Uani 1 2 d S T P
N7 N 0.7859(3) 0.6172(3) 1.05006(19) 0.0596(11) Uani 1 1 d . . .
C7 C 0.9103(6) 0.5000 0.7603(3) 0.069(2) Uani 1 2 d S T P
H7A H 0.9317 0.4384 0.7485 0.103 Uiso 0.5 1 calc R U P
H7B H 0.9536 0.5481 0.7536 0.103 Uiso 0.5 1 calc R U P
H7C H 0.8539 0.5135 0.7303 0.103 Uiso 0.5 1 calc R U P
N8 N 0.8359(5) 0.7149(5) 1.1365(3) 0.104(2) Uani 1 1 d . . .
H8N H 0.8435 0.7412 1.1776 0.125 Uiso 1 1 calc R U .
C8 C 0.9876(4) 0.5000 0.8849(3) 0.0592(18) Uani 1 2 d S T P
H8A H 0.9792 0.5000 0.9333 0.089 Uiso 1 2 calc R U P
H8B H 1.0207 0.4439 0.8759 0.089 Uiso 0.5 1 calc R U P
H8C H 1.0207 0.5561 0.8759 0.089 Uiso 0.5 1 calc R U P
N9 N 0.1871(2) 0.3979(2) 0.55751(17) 0.0381(7) Uani 1 1 d . . .
C9 C 0.8430(3) 0.5913(3) 0.8478(2) 0.0508(11) Uani 1 1 d . . .
H9A H 0.8755 0.6467 0.8351 0.061 Uiso 1 1 calc R U .
H9B H 0.7855 0.5889 0.8161 0.061 Uiso 1 1 calc R U .
N10 N 0.2087(2) 0.3741(3) 0.42342(18) 0.0433(8) Uani 1 1 d . . .
C10 C 0.8614(3) 0.6740(4) 0.9561(3) 0.0542(12) Uani 1 1 d . . .
H10 H 0.8965 0.7187 0.9373 0.065 Uiso 1 1 calc R U .
N11 N 0.1529(3) 0.2664(3) 0.3448(2) 0.0677(13) Uani 1 1 d . . .
H11N H 0.1423 0.2355 0.3055 0.081 Uiso 1 1 calc R U .
C11 C 0.8441(4) 0.6826(4) 1.0278(3) 0.0598(14) Uani 1 1 d . . .
C12 C 0.8755(5) 0.7434(5) 1.0821(4) 0.089(2) Uani 1 1 d . . .
H12 H 0.9157 0.7938 1.0816 0.106 Uiso 1 1 calc R U .
C13 C 0.7832(5) 0.6398(5) 1.1168(3) 0.089(2) Uani 1 1 d . . .
H13 H 0.7494 0.6077 1.1456 0.107 Uiso 1 1 calc R U .
C14 C 0.1341(4) 0.5000 0.6504(3) 0.0397(13) Uani 1 2 d S T P
C15 C 0.0362(4) 0.5000 0.6127(3) 0.0538(17) Uani 1 2 d S T P
H15A H 0.0342 0.4907 0.5629 0.081 Uiso 0.5 1 calc R U P
H15B H 0.0087 0.5601 0.6204 0.081 Uiso 0.5 1 calc R U P
H15C H 0.0040 0.4492 0.6310 0.081 Uiso 0.5 1 calc R U P
C16 C 0.1382(5) 0.5000 0.7302(3) 0.0592(18) Uani 1 2 d S T P
H16A H 0.1199 0.5614 0.7450 0.089 Uiso 0.5 1 calc R U P
H16B H 0.1988 0.4869 0.7532 0.089 Uiso 0.5 1 calc R U P
H16C H 0.0986 0.4516 0.7427 0.089 Uiso 0.5 1 calc R U P
C17 C 0.1834(3) 0.4098(3) 0.6327(2) 0.0451(10) Uani 1 1 d . . .
H17A H 0.2445 0.4114 0.6589 0.054 Uiso 1 1 calc R U .
H17B H 0.1537 0.3544 0.6487 0.054 Uiso 1 1 calc R U .
C18 C 0.1441(3) 0.3283(3) 0.5251(2) 0.0431(10) Uani 1 1 d . . .
H18 H 0.1092 0.2879 0.5478 0.052 Uiso 1 1 calc R U .
C19 C 0.1514(3) 0.3144(3) 0.4521(2) 0.0434(10) Uani 1 1 d . . .
C20 C 0.1159(3) 0.2474(4) 0.4029(3) 0.0608(14) Uani 1 1 d . . .
H20 H 0.0751 0.1992 0.4083 0.073 Uiso 1 1 calc R U .
C21 C 0.2089(3) 0.3411(4) 0.3587(2) 0.0568(12) Uani 1 1 d . . .
H21 H 0.2432 0.3664 0.3272 0.068 Uiso 1 1 calc R U .
O1 O 0.6022(8) 0.5394(9) 1.0461(6) 0.146(5) Uiso 0.5 1 d . . P

loop_
_atom_site_aniso_label
_atom_site_aniso_U_11
_atom_site_aniso_U_22
_atom_site_aniso_U_33
_atom_site_aniso_U_23
_atom_site_aniso_U_13
_atom_site_aniso_U_12
Mo1 0.0310(2) 0.0284(3) 0.0211(2) 0.000 0.00059(16) 0.000
Mn1 0.0429(5) 0.0749(7) 0.0295(5) 0.000 -0.0054(4) 0.000
N1 0.039(2) 0.059(3) 0.033(3) 0.000 -0.004(2) 0.000
C1 0.034(3) 0.034(3) 0.029(3) 0.000 -0.001(2) 0.000
Mn2 0.0326(4) 0.0338(4) 0.0250(4) 0.000 0.0015(3) 0.000
N2 0.077(3) 0.085(4) 0.087(3) 0.019(3) 0.030(3) -0.026(3)
C2 0.043(2) 0.051(3) 0.044(2) 0.007(2) 0.0089(19) -0.011(2)
N3 0.045(3) 0.063(3) 0.037(3) 0.000 0.014(2) 0.000
C3 0.033(3) 0.048(3) 0.033(3) 0.000 0.007(2) 0.000
N4 0.140(5) 0.052(3) 0.059(3) -0.016(2) 0.038(3) -0.040(3)
C4 0.069(3) 0.041(2) 0.031(2) -0.0061(17) 0.016(2) -0.013(2)
N5 0.032(2) 0.045(3) 0.030(2) 0.000 -0.0005(19) 0.000
C5 0.032(2) 0.025(2) 0.028(2) 0.000 0.004(2) 0.000
N6 0.0434(19) 0.053(2) 0.0382(18) -0.0037(17) 0.0028(15) 0.0017(17)
C6 0.043(3) 0.068(4) 0.025(3) 0.000 0.003(2) 0.000
N7 0.070(3) 0.073(3) 0.0332(19) -0.0062(19) 0.0017(18) 0.032(2)
C7 0.075(5) 0.102(6) 0.033(3) 0.000 0.019(3) 0.000
N8 0.139(5) 0.106(5) 0.056(3) -0.040(3) -0.015(3) 0.067(4)
C8 0.044(3) 0.086(5) 0.045(4) 0.000 0.002(3) 0.000
N9 0.0414(18) 0.0330(17) 0.0412(18) 0.0006(14) 0.0106(15) 0.0005(14)
C9 0.054(3) 0.062(3) 0.036(2) 0.006(2) 0.008(2) -0.004(2)
N10 0.0441(19) 0.045(2) 0.0401(18) -0.0090(15) 0.0039(15) 0.0003(16)
C10 0.052(3) 0.050(3) 0.059(3) -0.004(2) 0.006(2) 0.005(2)
N11 0.082(3) 0.061(3) 0.055(3) -0.027(2) -0.004(2) 0.011(2)
C11 0.060(3) 0.058(3) 0.054(3) -0.017(2) -0.013(2) 0.024(3)
C12 0.104(5) 0.067(4) 0.081(4) -0.035(3) -0.023(4) 0.034(4)
C13 0.120(5) 0.102(5) 0.042(3) -0.004(3) 0.007(3) 0.067(5)
C14 0.040(3) 0.050(3) 0.030(3) 0.000 0.008(2) 0.000
C15 0.044(3) 0.077(5) 0.038(3) 0.000 0.002(3) 0.000
C16 0.062(4) 0.085(5) 0.032(3) 0.000 0.012(3) 0.000
C17 0.050(2) 0.049(2) 0.036(2) 0.0077(19) 0.0077(18) 0.002(2)
C18 0.043(2) 0.034(2) 0.054(2) 0.0028(19) 0.0132(19) -0.0016(18)
C19 0.042(2) 0.035(2) 0.053(2) -0.0093(19) 0.0044(19) 0.0018(17)
C20 0.054(3) 0.040(3) 0.084(4) -0.019(2) -0.002(3) 0.000(2)
C21 0.065(3) 0.063(3) 0.041(2) -0.010(2) 0.005(2) 0.007(3)

loop_
_atom_type_symbol
_atom_type_description
_atom_type_scat_dispersion_real
_atom_type_scat_dispersion_imag
_atom_type_scat_source
C C 0.0033 0.0016 'International Tables Vol C Tables 4.2.6.8 and 6.1.1.4'
H H 0.0000 0.0000 'International Tables Vol C Tables 4.2.6.8 and 6.1.1.4'
N N 0.0061 0.0033 'International Tables Vol C Tables 4.2.6.8 and 6.1.1.4'
O O 0.0106 0.0060 'International Tables Vol C Tables 4.2.6.8 and 6.1.1.4'
Mn Mn 0.3368 0.7283 'International Tables Vol C Tables 4.2.6.8 and 6.1.1.4'
Mo Mo -1.6832 0.6857 'International Tables Vol C Tables 4.2.6.8 and 6.1.1.4'

loop_
_geom_angle_atom_site_label_1
_geom_angle_atom_site_label_2
_geom_angle_atom_site_label_3
_geom_angle
_geom_angle_site_symmetry_1
_geom_angle_site_symmetry_3
C4 Mo1 C4 132.6(3) . 6_565
C4 Mo1 C1 82.71(13) . .
C4 Mo1 C1 82.71(13) 6_565 .
C4 Mo1 C5 101.36(13) . .
C4 Mo1 C5 101.36(13) 6_565 .
C1 Mo1 C5 169.1(2) . .
C4 Mo1 C3 72.92(12) . .
C4 Mo1 C3 72.92(12) 6_565 .
C1 Mo1 C3 114.7(2) . .
C5 Mo1 C3 76.2(2) . .
C4 Mo1 C2 147.76(17) . .
C4 Mo1 C2 74.45(18) 6_565 .
C1 Mo1 C2 84.61(16) . .
C5 Mo1 C2 86.71(16) . .
C3 Mo1 C2 139.04(13) . .
C4 Mo1 C2 74.45(18) . 6_565
C4 Mo1 C2 147.76(17) 6_565 6_565
C1 Mo1 C2 84.61(16) . 6_565
C5 Mo1 C2 86.71(16) . 6_565
C3 Mo1 C2 139.04(13) . 6_565
C2 Mo1 C2 74.9(3) . 6_565
N1 Mn1 N7 127.84(11) . .
N1 Mn1 N7 127.84(11) . 6_565
N7 Mn1 N7 96.3(2) . 6_565
N1 Mn1 N6 92.27(15) . .
N7 Mn1 N6 73.24(16) . .
N7 Mn1 N6 130.29(15) 6_565 .
N1 Mn1 N6 92.27(15) . 6_565
N7 Mn1 N6 130.29(15) . 6_565
N7 Mn1 N6 73.24(15) 6_565 6_565
N6 Mn1 N6 77.73(19) . 6_565
C1 N1 Mn1 159.5(5) . .
N1 C1 Mo1 176.1(5) . .
N5 Mn2 N10 127.77(9) . .
N5 Mn2 N10 127.77(9) . 6_565
N10 Mn2 N10 103.19(19) . 6_565
N5 Mn2 N3 94.30(19) . 5_666
N10 Mn2 N3 81.41(13) . 5_666
N10 Mn2 N3 81.41(13) 6_565 5_666
N5 Mn2 N9 86.22(13) . 6_565
N10 Mn2 N9 126.09(13) . 6_565
N10 Mn2 N9 70.00(13) 6_565 6_565
N3 Mn2 N9 143.56(8) 5_666 6_565
N5 Mn2 N9 86.22(13) . .
N10 Mn2 N9 70.00(13) . .
N10 Mn2 N9 126.09(13) 6_565 .
N3 Mn2 N9 143.56(8) 5_666 .
N9 Mn2 N9 72.88(16) 6_565 .
N2 C2 Mo1 177.4(5) . .
C3 N3 Mn2 169.3(5) . 5_666
N3 C3 Mo1 174.3(5) . .
N4 C4 Mo1 174.7(4) . .
C5 N5 Mn2 172.5(4) . .
N5 C5 Mo1 177.0(5) . .
C10 N6 C9 119.1(4) . .
C10 N6 Mn1 116.4(3) . .
C9 N6 Mn1 124.5(3) . .
C8 C6 C7 109.7(6) . .
C8 C6 C9 111.3(3) . .
C7 C6 C9 106.6(3) . .
C8 C6 C9 111.3(3) . 6_565
C7 C6 C9 106.6(3) . 6_565
C9 C6 C9 111.0(5) . 6_565
C13 N7 C11 105.5(6) . .
C13 N7 Mn1 138.8(5) . .
C11 N7 Mn1 114.9(3) . .
C6 C7 H7A 109.5 . .
C6 C7 H7B 109.5 . .
H7A C7 H7B 109.5 . .
C6 C7 H7C 109.5 . .
H7A C7 H7C 109.5 . .
H7B C7 H7C 109.5 . .
C13 N8 C12 109.5(5) . .
C13 N8 H8N 125.3 . .
C12 N8 H8N 125.3 . .
C6 C8 H8A 109.5 . .
C6 C8 H8B 109.5 . .
H8A C8 H8B 109.5 . .
C6 C8 H8C 109.5 . .
H8A C8 H8C 109.5 . .
H8B C8 H8C 109.5 . .
C18 N9 C17 117.8(4) . .
C18 N9 Mn2 116.5(3) . .
C17 N9 Mn2 125.7(3) . .
N6 C9 C6 113.3(4) . .
N6 C9 H9A 108.9 . .
C6 C9 H9A 108.9 . .
N6 C9 H9B 108.9 . .
C6 C9 H9B 108.9 . .
H9A C9 H9B 107.7 . .
C21 N10 C19 105.4(4) . .
C21 N10 Mn2 136.9(3) . .
C19 N10 Mn2 117.5(3) . .
N6 C10 C11 117.3(5) . .
N6 C10 H10 121.3 . .
C11 C10 H10 121.3 . .
C21 N11 C20 108.9(4) . .
C21 N11 H11N 125.6 . .
C20 N11 H11N 125.6 . .
C12 C11 N7 109.3(6) . .
C12 C11 C10 132.9(7) . .
N7 C11 C10 117.8(4) . .
N8 C12 C11 105.4(7) . .
N8 C12 H12 127.3 . .
C11 C12 H12 127.3 . .
N7 C13 N8 110.3(7) . .
N7 C13 H13 124.8 . .
N8 C13 H13 124.8 . .
C16 C14 C15 110.2(5) . .
C16 C14 C17 106.6(3) . .
C15 C14 C17 111.1(3) . .
C16 C14 C17 106.6(3) . 6_565
C15 C14 C17 111.1(3) . 6_565
C17 C14 C17 110.9(5) . 6_565
C14 C15 H15A 109.5 . .
C14 C15 H15B 109.5 . .
H15A C15 H15B 109.5 . .
C14 C15 H15C 109.5 . .
H15A C15 H15C 109.5 . .
H15B C15 H15C 109.5 . .
C14 C16 H16A 109.5 . .
C14 C16 H16B 109.5 . .
H16A C16 H16B 109.5 . .
C14 C16 H16C 109.5 . .
H16A C16 H16C 109.5 . .
H16B C16 H16C 109.5 . .
N9 C17 C14 114.5(4) . .
N9 C17 H17A 108.6 . .
C14 C17 H17A 108.6 . .
N9 C17 H17B 108.6 . .
C14 C17 H17B 108.6 . .
H17A C17 H17B 107.6 . .
N9 C18 C19 117.6(4) . .
N9 C18 H18 121.2 . .
C19 C18 H18 121.2 . .
C20 C19 N10 109.6(4) . .
C20 C19 C18 132.6(5) . .
N10 C19 C18 117.6(4) . .
N11 C20 C19 105.4(5) . .
N11 C20 H20 127.3 . .
C19 C20 H20 127.3 . .
N10 C21 N11 110.7(5) . .
N10 C21 H21 124.6 . .
N11 C21 H21 124.6 . .

loop_
_geom_bond_atom_site_label_1
_geom_bond_atom_site_label_2
_geom_bond_distance
_geom_bond_site_symmetry_2
Mo1 C4 2.143(4) .
Mo1 C4 2.143(4) 6_565
Mo1 C1 2.154(5) .
Mo1 C5 2.156(5) .
Mo1 C3 2.173(6) .
Mo1 C2 2.182(4) .
Mo1 C2 2.182(4) 6_565
Mn1 N1 2.096(5) .
Mn1 N7 2.200(4) .
Mn1 N7 2.200(4) 6_565
Mn1 N6 2.293(4) .
Mn1 N6 2.293(4) 6_565
N1 C1 1.158(7) .
Mn2 N5 2.136(4) .
Mn2 N10 2.246(4) .
Mn2 N10 2.246(4) 6_565
Mn2 N3 2.302(5) 5_666
Mn2 N9 2.403(3) 6_565
Mn2 N9 2.403(3) .
N2 C2 1.137(6) .
N3 C3 1.149(8) .
N3 Mn2 2.302(5) 5_666
N4 C4 1.150(6) .
N5 C5 1.145(7) .
N6 C10 1.271(6) .
N6 C9 1.456(5) .
C6 C8 1.502(8) .
C6 C7 1.523(8) .
C6 C9 1.549(6) .
C6 C9 1.549(6) 6_565
N7 C13 1.326(6) .
N7 C11 1.383(7) .
C7 H7A 0.9600 .
C7 H7B 0.9600 .
C7 H7C 0.9600 .
N8 C13 1.330(10) .
N8 C12 1.350(10) .
N8 H8N 0.8600 .
C8 H8A 0.9600 .
C8 H8B 0.9600 .
C8 H8C 0.9600 .
N9 C18 1.270(5) .
N9 C17 1.463(5) .
C9 H9A 0.9700 .
C9 H9B 0.9700 .
N10 C21 1.326(6) .
N10 C19 1.381(6) .
C10 C11 1.450(7) .
C10 H10 0.9300 .
N11 C21 1.340(7) .
N11 C20 1.356(8) .
N11 H11N 0.8600 .
C11 C12 1.364(7) .
C12 H12 0.9300 .
C13 H13 0.9300 .
C14 C16 1.522(8) .
C14 C15 1.527(8) .
C14 C17 1.531(5) .
C14 C17 1.531(5) 6_565
C15 H15A 0.9600 .
C15 H15B 0.9600 .
C15 H15C 0.9600 .
C16 H16A 0.9600 .
C16 H16B 0.9600 .
C16 H16C 0.9600 .
C17 H17A 0.9700 .
C17 H17B 0.9700 .
C18 C19 1.439(6) .
C18 H18 0.9300 .
C19 C20 1.370(6) .
C20 H20 0.9300 .
C21 H21 0.9300 .
O1 O1 1.10(2) 6_565

loop_
_geom_hbond_atom_site_label_D
_geom_hbond_atom_site_label_H
_geom_hbond_atom_site_label_A
_geom_hbond_distance_DH
_geom_hbond_distance_HA
_geom_hbond_distance_DA
_geom_hbond_angle_DHA
_geom_hbond_site_symmetry_A
N8 H8N N4 0.86 1.96 2.807(7) 167.2 7_667
N11 H11N N2 0.86 2.26 3.121(7) 176.7 7_556
C13 H13 N2 0.93 2.58 3.320(9) 136.5 5_667
C17 H17B N4 0.97 2.59 3.528(6) 162.1 3_445
N8 H8N N4 0.86 1.96 2.807(7) 167.2 7_667
N11 H11N N2 0.86 2.26 3.121(7) 176.7 7_556
C13 H13 N2 0.93 2.58 3.320(9) 136.5 5_667
C17 H17B N4 0.97 2.59 3.528(6) 162.1 3_445
